data_9001746
loop_
_publ_author_name
'Comodi, P.'
'Zanazzi, P. F.'

_publ_section_title
;
 Effects of temperature and pressure on the structure of lawsonite
 P = 28.7 kbar, T = 23 C
;
_journal_name_full 'American Mineralogist'
_journal_page_first 833
_journal_page_last 841
_journal_volume 81
_journal_year 1996
_chemical_formula_sum 'Al2 Ca O10 Si2'
_chemical_name_mineral Lawsonite
_space_group_IT_number 63
_symmetry_space_group_name_Hall '-C 2c 2c'
_symmetry_space_group_name_H-M 'C c m m'
_cell_angle_alpha 90
_cell_angle_beta 90
_cell_angle_gamma 90
_cell_length_a 8.717
_cell_length_b 5.805
_cell_length_c 13.036
_cell_formula_units_Z 4
_cell_volume 659.650
_database_code_amcsd 0001802
_diffrn_ambient_pressure 2.87e+06
_diffrn_ambient_temperature 296.15
_exptl_crystal_density_diffrn 3.124
_cod_original_formula_sum 'Ca Al2 Si2 O10'
_cod_database_code 9001746

loop_
_space_group_symop_operation_xyz
x,y,z
1/2+x,1/2+y,z
-x,y,1/2+z
1/2-x,1/2+y,1/2+z
x,-y,1/2-z
1/2+x,1/2-y,1/2-z
x,-y,z
1/2+x,1/2-y,z
-x,y,-z
1/2-x,1/2+y,-z
x,y,1/2-z
1/2+x,1/2+y,1/2-z
-x,-y,1/2+z
1/2-x,1/2-y,1/2+z
-x,-y,-z
1/2-x,1/2-y,-z

loop_
_atom_site_label
_atom_site_fract_x
_atom_site_fract_y
_atom_site_fract_z
_atom_site_U_iso_or_equiv
Ca 0.33220 0.00000 0.25000 0.01220
Al 0.25000 0.25000 0.00000 0.00730
Si 0.97970 0.00000 0.13340 0.00840
O1 0.05100 0.00000 0.25000 0.00540
O2 0.37760 0.27300 0.11790 0.01100
O3 0.13700 0.00000 0.06440 0.01200
O4 0.63580 0.00000 0.04750 0.01200
O5 0.61000 0.00000 0.25000 0.01900

loop_
_cod_related_entry_id
_cod_related_entry_database
_cod_related_entry_code
1 AMCSD 0001802
